data_2204467
loop_
_publ_author_name
'Cheng Guo'
'Shujiang Tu'
'Tuanjie Li'
'Songlei Zhu'

_publ_section_title 9-(4-Methoxyphenyl)-3,4,6,7,9,10-hexahydroacridine-1,8(2<i>H</i>,5<i>H</i>)-dione
_journal_issue 11
_journal_name_full 'Acta Crystallographica Section E'
_journal_page_first o2035
_journal_page_last o2037
_journal_paper_doi 10.1107/S1600536804025796
_journal_volume 60
_journal_year 2004
_chemical_formula_iupac 'C20 H21 N O3'
_chemical_formula_moiety 'C20 H21 N O3'
_chemical_formula_sum 'C20 H21 N O3'
_chemical_formula_weight 323.38
_chemical_name_systematic
;
9-(4-Methoxyphenyl)-3,4,6,7,9,10-hexahydroacridine-1,8(2H,5H)-dione
;
_space_group_IT_number 33
_symmetry_cell_setting orthorhombic
_symmetry_space_group_name_Hall 'P 2c -2n'
_symmetry_space_group_name_H-M 'P n a 21'
_atom_sites_solution_hydrogens geom
_atom_sites_solution_primary direct
_atom_sites_solution_secondary difmap
_cell_angle_alpha 90.00
_cell_angle_beta 90.00
_cell_angle_gamma 90.00
_cell_formula_units_Z 4
_cell_length_a 14.1794(15)
_cell_length_b 8.6881(9)
_cell_length_c 13.2708(13)
_cell_measurement_reflns_used 6503
_cell_measurement_temperature 193(2)
_cell_measurement_theta_max 27.5
_cell_measurement_theta_min 3.1
_cell_volume 1634.9(3)
_computing_cell_refinement CrystalClear
_computing_data_collection 'CrystalClear (Rigaku, 1999)'
_computing_data_reduction 'CrystalStructure (Rigaku/MSC, 2000-2003)'
_computing_molecular_graphics 'SHELXTL (Sheldrick, 1997b)'
_computing_publication_material SHELXTL
_computing_structure_refinement 'SHELXL97 (Sheldrick, 1997a)'
_computing_structure_solution 'SHELXS97 (Sheldrick, 1997a)'
_diffrn_ambient_temperature 193(2)
_diffrn_detector_area_resol_mean 7.31
_diffrn_measured_fraction_theta_full 0.998
_diffrn_measured_fraction_theta_max 0.998
_diffrn_measurement_device_type 'Rigaku Mercury'
_diffrn_measurement_method \w
_diffrn_radiation_monochromator graphite
_diffrn_radiation_source 'fine-focus sealed tube'
_diffrn_radiation_type MoK\a
_diffrn_radiation_wavelength 0.71070
_diffrn_reflns_av_R_equivalents 0.0346
_diffrn_reflns_av_sigmaI/netI 0.0279
_diffrn_reflns_limit_h_max 18
_diffrn_reflns_limit_h_min -18
_diffrn_reflns_limit_k_max 11
_diffrn_reflns_limit_k_min -11
_diffrn_reflns_limit_l_max 17
_diffrn_reflns_limit_l_min -16
_diffrn_reflns_number 17322
_diffrn_reflns_theta_full 27.48
_diffrn_reflns_theta_max 27.48
_diffrn_reflns_theta_min 3.07
_diffrn_standards_decay_% 0
_diffrn_standards_number 0
_exptl_absorpt_coefficient_mu 0.088
_exptl_absorpt_correction_T_max 0.9852
_exptl_absorpt_correction_T_min 0.9656
_exptl_absorpt_correction_type multi-scan
_exptl_absorpt_process_details '(Jacobson, 1998)'
_exptl_crystal_colour yellow
_exptl_crystal_density_diffrn 1.314
_exptl_crystal_density_method 'not measured'
_exptl_crystal_description Block
_exptl_crystal_F_000 688
_exptl_crystal_size_max 0.40
_exptl_crystal_size_mid 0.28
_exptl_crystal_size_min 0.17
_refine_diff_density_max 0.213
_refine_diff_density_min -0.152
_refine_ls_extinction_method none
_refine_ls_goodness_of_fit_ref 1.100
_refine_ls_hydrogen_treatment mixed
_refine_ls_matrix_type full
_refine_ls_number_parameters 222
_refine_ls_number_reflns 1956
_refine_ls_number_restraints 1
_refine_ls_restrained_S_all 1.100
_refine_ls_R_factor_all 0.0491
_refine_ls_R_factor_gt 0.0439
_refine_ls_shift/su_max 0.000
_refine_ls_shift/su_mean 0.000
_refine_ls_structure_factor_coef Fsqd
_refine_ls_weighting_details 'calc w = 1/[\s^2^(Fo^2^)+(0.0403P)^2^+0.3249P] where P = (Fo^2^+2Fc^2^)/3'
_refine_ls_weighting_scheme calc
_refine_ls_wR_factor_gt 0.0928
_refine_ls_wR_factor_ref 0.0953
_reflns_number_gt 1868
_reflns_number_total 1956
_reflns_threshold_expression I>2\s(I)
_cod_data_source_file ci6464.cif
_cod_data_source_block I
_cod_depositor_comments
;
The following automatic conversions were performed:
'_symmetry_cell_setting' value 'Orthorhombic' changed to 'orthorhombic'
according to '/home/saulius/struct/CIF-dictionaries/cif_core.dic'
dictionary named 'cif_core.dic' version 2.4.1 from 2010-06-29.

Automatic conversion script
Id: cif_fix_enum 1527 2010-12-29 10:47:43Z saulius 

The following automatic conversions were performed:

'_symmetry_cell_setting' value 'Orthorhombic' changed to
'orthorhombic' according to
/home/saulius/struct/CIF-dictionaries/cif_core.dic dictionary named
'cif_core.dic' version 2.4.1 from 2010-06-29.

Automatic conversion script
Id: cif_fix_values 1715 2011-07-08 13:25:40Z adriana 
;
_cod_original_sg_symbol_H-M 'P n a 21 '
_cod_database_code 2204467

loop_
_symmetry_equiv_pos_as_xyz
'x, y, z'
'-x+1/2, y+1/2, z+1/2'
'x+1/2, -y+1/2, z'
'-x, -y, z+1/2'

loop_
_atom_site_label
_atom_site_fract_x
_atom_site_fract_y
_atom_site_fract_z
_atom_site_U_iso_or_equiv
_atom_site_adp_type
_atom_site_calc_flag
_atom_site_refinement_flags
_atom_site_occupancy
_atom_site_type_symbol
O1 0.62718(9) 0.78278(16) 0.55956(11) 0.0399(4) Uani d . 1 O
O2 0.53827(10) 0.30263(19) 0.37948(12) 0.0481(4) Uani d . 1 O
O3 0.66849(10) 0.17590(17) 0.84752(10) 0.0378(3) Uani d . 1 O
N1 0.31435(11) 0.60698(18) 0.55066(12) 0.0304(4) Uani d . 1 N
C1 0.38076(11) 0.71413(19) 0.57809(14) 0.0272(4) Uani d . 1 C
C2 0.47413(11) 0.6840(2) 0.56513(14) 0.0259(4) Uani d . 1 C
C3 0.50807(11) 0.5281(2) 0.52845(14) 0.0257(4) Uani d . 1 C
H3 0.5595 0.5472 0.4784 0.031 Uiso calc R 1 H
C4 0.42919(12) 0.4468(2) 0.47345(13) 0.0262(4) Uani d . 1 C
C5 0.33811(12) 0.4860(2) 0.48771(14) 0.0273(4) Uani d . 1 C
C6 0.54245(12) 0.8050(2) 0.57840(15) 0.0297(4) Uani d . 1 C
C7 0.50899(14) 0.9616(2) 0.61098(19) 0.0407(5) Uani d . 1 C
H7A 0.4974 1.0258 0.5506 0.049 Uiso calc R 1 H
H7B 0.5590 1.0120 0.6512 0.049 Uiso calc R 1 H
C8 0.41886(14) 0.9531(3) 0.67350(19) 0.0445(5) Uani d . 1 C
H8A 0.4324 0.9027 0.7388 0.053 Uiso calc R 1 H
H8B 0.3956 1.0584 0.6874 0.053 Uiso calc R 1 H
C9 0.34403(13) 0.8631(2) 0.61786(17) 0.0356(4) Uani d . 1 C
H9A 0.2906 0.8425 0.6640 0.043 Uiso calc R 1 H
H9B 0.3200 0.9258 0.5611 0.043 Uiso calc R 1 H
C10 0.45546(13) 0.3340(2) 0.39647(15) 0.0341(4) Uani d . 1 C
C11 0.37680(16) 0.2649(3) 0.33455(18) 0.0452(5) Uani d . 1 C
H11A 0.3672 0.3280 0.2733 0.054 Uiso calc R 1 H
H11B 0.3954 0.1602 0.3128 0.054 Uiso calc R 1 H
C12 0.28587(15) 0.2557(3) 0.39176(18) 0.0440(5) Uani d . 1 C
H12A 0.2927 0.1809 0.4475 0.053 Uiso calc R 1 H
H12B 0.2356 0.2178 0.3464 0.053 Uiso calc R 1 H
C13 0.25715(13) 0.4101(2) 0.43441(17) 0.0352(4) Uani d . 1 C
H13A 0.2350 0.4775 0.3791 0.042 Uiso calc R 1 H
H13B 0.2043 0.3958 0.4822 0.042 Uiso calc R 1 H
C14 0.55025(11) 0.43143(19) 0.61325(14) 0.0253(4) Uani d . 1 C
C15 0.50011(12) 0.3926(2) 0.69960(15) 0.0300(4) Uani d . 1 C
H15 0.4365 0.4257 0.7062 0.036 Uiso calc R 1 H
C16 0.54048(14) 0.3072(2) 0.77601(15) 0.0315(4) Uani d . 1 C
H16 0.5047 0.2816 0.8342 0.038 Uiso calc R 1 H
C17 0.63336(13) 0.2587(2) 0.76771(14) 0.0277(4) Uani d . 1 C
C18 0.68438(13) 0.2941(2) 0.68208(16) 0.0325(4) Uani d . 1 C
H18 0.7478 0.2605 0.6754 0.039 Uiso calc R 1 H
C19 0.64218(12) 0.3792(2) 0.60602(15) 0.0301(4) Uani d . 1 C
H19 0.6775 0.4023 0.5471 0.036 Uiso calc R 1 H
C20 0.76614(14) 0.1374(3) 0.84369(19) 0.0436(5) Uani d . 1 C
H20A 0.7775 0.0672 0.7872 0.065 Uiso calc R 1 H
H20B 0.7846 0.0871 0.9068 0.065 Uiso calc R 1 H
H20C 0.8034 0.2313 0.8345 0.065 Uiso calc R 1 H
H1 0.2477(19) 0.634(3) 0.558(2) 0.057(7) Uiso d . 1 H

loop_
_atom_site_aniso_label
_atom_site_aniso_U_11
_atom_site_aniso_U_22
_atom_site_aniso_U_33
_atom_site_aniso_U_12
_atom_site_aniso_U_13
_atom_site_aniso_U_23
O1 0.0215(6) 0.0415(8) 0.0568(10) -0.0060(5) 0.0028(6) -0.0028(7)
O2 0.0337(8) 0.0600(10) 0.0506(9) 0.0089(7) 0.0014(7) -0.0187(8)
O3 0.0341(7) 0.0448(8) 0.0346(8) 0.0050(6) -0.0024(6) 0.0087(6)
N1 0.0184(7) 0.0313(8) 0.0415(10) 0.0003(6) 0.0009(6) -0.0023(7)
C1 0.0221(8) 0.0283(9) 0.0311(9) 0.0000(7) -0.0012(8) 0.0007(8)
C2 0.0210(8) 0.0289(8) 0.0278(9) 0.0011(7) -0.0019(7) 0.0028(7)
C3 0.0184(8) 0.0300(9) 0.0287(9) 0.0010(7) 0.0025(7) 0.0000(8)
C4 0.0228(8) 0.0277(8) 0.0281(9) -0.0004(7) -0.0002(7) 0.0001(7)
C5 0.0243(8) 0.0278(9) 0.0296(9) -0.0020(7) 0.0006(7) 0.0034(7)
C6 0.0234(8) 0.0317(9) 0.0341(10) -0.0016(7) -0.0017(8) 0.0031(8)
C7 0.0345(10) 0.0312(10) 0.0566(14) -0.0047(8) -0.0012(10) -0.0037(10)
C8 0.0370(11) 0.0392(11) 0.0575(14) 0.0028(9) -0.0020(10) -0.0116(10)
C9 0.0254(9) 0.0334(9) 0.0480(12) 0.0048(8) -0.0011(9) -0.0051(9)
C10 0.0331(10) 0.0359(10) 0.0334(11) 0.0026(8) 0.0004(8) -0.0032(9)
C11 0.0420(12) 0.0494(12) 0.0443(12) -0.0037(10) -0.0023(9) -0.0136(11)
C12 0.0387(11) 0.0415(12) 0.0519(13) -0.0097(9) -0.0019(10) -0.0060(11)
C13 0.0264(9) 0.0348(10) 0.0444(11) -0.0044(8) -0.0062(8) -0.0005(9)
C14 0.0195(8) 0.0254(8) 0.0309(9) 0.0000(7) -0.0001(7) -0.0034(7)
C15 0.0195(8) 0.0382(10) 0.0324(9) 0.0049(7) 0.0030(7) -0.0018(8)
C16 0.0296(10) 0.0379(10) 0.0271(9) -0.0001(8) 0.0031(8) -0.0016(8)
C17 0.0282(9) 0.0260(8) 0.0290(9) -0.0016(7) -0.0047(8) -0.0018(8)
C18 0.0226(8) 0.0353(10) 0.0397(10) 0.0037(7) 0.0023(8) 0.0031(9)
C19 0.0248(8) 0.0323(9) 0.0332(10) 0.0026(7) 0.0052(7) 0.0033(8)
C20 0.0337(11) 0.0461(12) 0.0510(13) 0.0067(9) -0.0056(10) 0.0124(10)

loop_
_atom_type_symbol
_atom_type_description
_atom_type_scat_dispersion_real
_atom_type_scat_dispersion_imag
_atom_type_scat_source
C C 0.0033 0.0016 'International Tables Vol C Tables 4.2.6.8 and 6.1.1.4'
H H 0.0000 0.0000 'International Tables Vol C Tables 4.2.6.8 and 6.1.1.4'
N N 0.0061 0.0033 'International Tables Vol C Tables 4.2.6.8 and 6.1.1.4'
O O 0.0106 0.0060 'International Tables Vol C Tables 4.2.6.8 and 6.1.1.4'

loop_
_geom_angle_atom_site_label_1
_geom_angle_atom_site_label_2
_geom_angle_atom_site_label_3
_geom_angle
_geom_angle_publ_flag
C17 O3 C20 116.59(15) y
C1 N1 C5 120.52(15) y
C1 N1 H1 118.0(14) ?
C5 N1 H1 118.7(15) ?
C2 C1 N1 120.22(16) ?
C2 C1 C9 123.47(16) y
N1 C1 C9 116.27(15) y
C1 C2 C6 119.90(16) ?
C1 C2 C3 121.39(15) y
C6 C2 C3 118.52(14) y
C4 C3 C2 109.71(14) ?
C4 C3 C14 112.91(14) ?
C2 C3 C14 112.26(15) ?
C4 C3 H3 107.2 ?
C2 C3 H3 107.2 ?
C14 C3 H3 107.2 ?
C5 C4 C10 120.69(16) ?
C5 C4 C3 121.55(16) ?
C10 C4 C3 117.49(15) ?
C4 C5 N1 120.62(16) ?
C4 C5 C13 123.72(17) y
N1 C5 C13 115.59(15) y
O1 C6 C2 120.81(16) ?
O1 C6 C7 120.22(16) ?
C2 C6 C7 118.90(15) ?
C6 C7 C8 112.11(17) ?
C6 C7 H7A 109.2 ?
C8 C7 H7A 109.2 ?
C6 C7 H7B 109.2 ?
C8 C7 H7B 109.2 ?
H7A C7 H7B 107.9 ?
C9 C8 C7 110.35(19) ?
C9 C8 H8A 109.6 ?
C7 C8 H8A 109.6 ?
C9 C8 H8B 109.6 ?
C7 C8 H8B 109.6 ?
H8A C8 H8B 108.1 ?
C1 C9 C8 112.13(16) ?
C1 C9 H9A 109.2 ?
C8 C9 H9A 109.2 ?
C1 C9 H9B 109.2 ?
C8 C9 H9B 109.2 ?
H9A C9 H9B 107.9 ?
O2 C10 C4 121.37(17) ?
O2 C10 C11 121.26(18) y
C4 C10 C11 117.27(17) y
C12 C11 C10 112.39(18) ?
C12 C11 H11A 109.1 ?
C10 C11 H11A 109.1 ?
C12 C11 H11B 109.1 ?
C10 C11 H11B 109.1 ?
H11A C11 H11B 107.9 ?
C11 C12 C13 111.99(18) ?
C11 C12 H12A 109.2 ?
C13 C12 H12A 109.2 ?
C11 C12 H12B 109.2 ?
C13 C12 H12B 109.2 ?
H12A C12 H12B 107.9 ?
C5 C13 C12 111.12(16) ?
C5 C13 H13A 109.4 ?
C12 C13 H13A 109.4 ?
C5 C13 H13B 109.4 ?
C12 C13 H13B 109.4 ?
H13A C13 H13B 108.0 ?
C19 C14 C15 117.35(16) ?
C19 C14 C3 119.90(16) ?
C15 C14 C3 122.75(15) ?
C16 C15 C14 121.58(16) ?
C16 C15 H15 119.2 ?
C14 C15 H15 119.2 ?
C15 C16 C17 119.91(18) ?
C15 C16 H16 120.0 ?
C17 C16 H16 120.0 ?
O3 C17 C18 124.12(16) y
O3 C17 C16 116.23(17) y
C18 C17 C16 119.64(17) ?
C17 C18 C19 119.43(17) ?
C17 C18 H18 120.3 ?
C19 C18 H18 120.3 ?
C14 C19 C18 122.07(18) ?
C14 C19 H19 119.0 ?
C18 C19 H19 119.0 ?
O3 C20 H20A 109.5 ?
O3 C20 H20B 109.5 ?
H20A C20 H20B 109.5 ?
O3 C20 H20C 109.5 ?
H20A C20 H20C 109.5 ?
H20B C20 H20C 109.5 ?

loop_
_geom_bond_atom_site_label_1
_geom_bond_atom_site_label_2
_geom_bond_distance
_geom_bond_publ_flag
O1 C6 1.242(2) y
O2 C10 1.226(2) y
O3 C17 1.374(2) y
O3 C20 1.425(2) y
N1 C1 1.373(2) y
N1 C5 1.384(2) y
N1 H1 0.98(3) ?
C1 C2 1.361(2) y
C1 C9 1.492(3) ?
C2 C6 1.440(2) ?
C2 C3 1.518(2) ?
C3 C4 1.511(2) ?
C3 C14 1.526(2) ?
C3 H3 1.00 ?
C4 C5 1.349(2) y
C4 C10 1.464(3) ?
C5 C13 1.501(3) ?
C6 C7 1.505(3) ?
C7 C8 1.526(3) ?
C7 H7A 0.99 ?
C7 H7B 0.99 ?
C8 C9 1.511(3) ?
C8 H8A 0.99 ?
C8 H8B 0.99 ?
C9 H9A 0.99 ?
C9 H9B 0.99 ?
C10 C11 1.510(3) ?
C11 C12 1.498(3) ?
C11 H11A 0.99 ?
C11 H11B 0.99 ?
C12 C13 1.512(3) ?
C12 H12A 0.99 ?
C12 H12B 0.99 ?
C13 H13A 0.99 ?
C13 H13B 0.99 ?
C14 C19 1.384(2) ?
C14 C15 1.390(3) ?
C15 C16 1.381(3) ?
C15 H15 0.95 ?
C16 C17 1.387(3) ?
C16 H16 0.95 ?
C17 C18 1.382(3) ?
C18 C19 1.387(3) ?
C18 H18 0.95 ?
C19 H19 0.95 ?
C20 H20A 0.98 ?
C20 H20B 0.98 ?
C20 H20C 0.98 ?

loop_
_geom_hbond_atom_site_label_D
_geom_hbond_atom_site_label_H
_geom_hbond_atom_site_label_A
_geom_hbond_site_symmetry_A
_geom_hbond_distance_DH
_geom_hbond_distance_HA
_geom_hbond_distance_DA
_geom_hbond_angle_DHA
N1 H1 O1 3_465 0.98(3) 1.85(3) 2.824(2) 170(2)

loop_
_geom_torsion_atom_site_label_1
_geom_torsion_atom_site_label_2
_geom_torsion_atom_site_label_3
_geom_torsion_atom_site_label_4
_geom_torsion
C5 N1 C1 C2 -16.2(3)
C5 N1 C1 C9 161.50(18)
N1 C1 C2 C6 169.90(18)
C9 C1 C2 C6 -7.6(3)
N1 C1 C2 C3 -5.0(3)
C9 C1 C2 C3 177.44(19)
C1 C2 C3 C4 22.0(2)
C6 C2 C3 C4 -153.01(17)
C1 C2 C3 C14 -104.41(19)
C6 C2 C3 C14 80.6(2)
C2 C3 C4 C5 -20.7(2)
C14 C3 C4 C5 105.28(19)
C2 C3 C4 C10 153.37(16)
C14 C3 C4 C10 -80.6(2)
C10 C4 C5 N1 -171.31(17)
C3 C4 C5 N1 2.6(3)
C10 C4 C5 C13 5.5(3)
C3 C4 C5 C13 179.44(17)
C1 N1 C5 C4 17.6(3)
C1 N1 C5 C13 -159.51(17)
C1 C2 C6 O1 -174.54(19)
C3 C2 C6 O1 0.5(3)
C1 C2 C6 C7 2.6(3)
C3 C2 C6 C7 177.72(19)
O1 C6 C7 C8 -154.52(19)
C2 C6 C7 C8 28.3(3)
C6 C7 C8 C9 -53.4(3)
C2 C1 C9 C8 -19.2(3)
N1 C1 C9 C8 163.20(18)
C7 C8 C9 C1 48.7(2)
C5 C4 C10 O2 176.54(19)
C3 C4 C10 O2 2.4(3)
C5 C4 C10 C11 0.1(3)
C3 C4 C10 C11 -174.02(18)
O2 C10 C11 C12 153.5(2)
C4 C10 C11 C12 -30.1(3)
C10 C11 C12 C13 54.3(3)
C4 C5 C13 C12 18.8(3)
N1 C5 C13 C12 -164.21(17)
C11 C12 C13 C5 -48.1(3)
C4 C3 C14 C19 113.37(17)
C2 C3 C14 C19 -121.99(17)
C4 C3 C14 C15 -66.9(2)
C2 C3 C14 C15 57.8(2)
C19 C14 C15 C16 0.9(3)
C3 C14 C15 C16 -178.89(18)
C14 C15 C16 C17 0.3(3)
C20 O3 C17 C18 5.7(3)
C20 O3 C17 C16 -174.60(17)
C15 C16 C17 O3 179.21(18)
C15 C16 C17 C18 -1.1(3)
O3 C17 C18 C19 -179.67(18)
C16 C17 C18 C19 0.7(3)
C15 C14 C19 C18 -1.3(3)
C3 C14 C19 C18 178.45(17)
C17 C18 C19 C14 0.6(3)

loop_
_cod_related_entry_id
_cod_related_entry_database
_cod_related_entry_code
1 ChemSpider 602131
